data_9002907
loop_
_publ_author_name
'Thompson, R. M.'
'Downs, R. T.'

_publ_section_title
;Model pyroxenes I: Ideal pyroxene topologies Pyroxene #1 based on HCP
 stacking sequence ABAB. Has the bonding topology of observed HT-C2/c
 pyroxenes. Note: Atoms Mg, Si, and O are assigned to atomic positions just
 for convenience.
;
_journal_name_full 'American Mineralogist'
_journal_page_first 653
_journal_page_last 666
_journal_paper_doi 10.2138/am-2003-0419
_journal_volume 88
_journal_year 2003
_chemical_formula_structural Mg2(Si2O6)
_chemical_formula_sum 'Mg O3 Si'
_chemical_name_mineral Pyroxene-ideal
_space_group_IT_number 15
_symmetry_space_group_name_Hall '-C 2yc'
_symmetry_space_group_name_H-M 'C 1 2/c 1'
_cell_angle_alpha 90
_cell_angle_beta 117.93835
_cell_angle_gamma 90
_cell_length_a 7.39369100427
_cell_length_b 6
_cell_length_c 3.46410161514
_cell_formula_units_Z 8
_cell_volume 135.765
_exptl_crystal_density_diffrn 9.823
_cod_original_formula_sum 'Mg Si O3'
_cod_database_code 9002907
_cod_struct_determination_method theoretical

loop_
_symmetry_equiv_pos_as_xyz
x,y,z
1/2+x,1/2+y,z
x,-y,1/2+z
1/2+x,1/2-y,1/2+z
-x,y,1/2-z
1/2-x,1/2+y,1/2-z
-x,-y,-z
1/2-x,1/2-y,-z

loop_
_atom_site_label
_atom_site_fract_x
_atom_site_fract_y
_atom_site_fract_z
Mg1 0.00000 0.91667 0.25000
Mg2 0.00000 0.25000 0.25000
Si 0.31250 0.08333 0.39583
O1 0.12500 0.08333 0.20833
O2 0.37500 0.25000 0.29167
O3 0.37500 0.91667 0.29167

_database_code_amcsd 0002996
